data_7022852
loop_
_publ_author_name
'Hu, Sheng'
'Yu, Fang-Yong'
'Zhang, Peng'
'Lin, Dian-Rong'

_publ_section_title
;
 In situ amination and side group effect of multifunctional heterocyclic
 thione ligand toward discrete and polymeric cluster constructions.
;
_journal_issue 21
_journal_name_full 'Dalton transactions (Cambridge, England : 2003)'
_journal_page_first 7731
_journal_page_last 7740
_journal_paper_doi 10.1039/c3dt50165e
_journal_volume 42
_journal_year 2013
_chemical_formula_sum 'C66 H72 Cu6 N30 S6'
_chemical_formula_weight 1859.14
_space_group_IT_number 2
_symmetry_cell_setting triclinic
_symmetry_space_group_name_Hall '-P 1'
_symmetry_space_group_name_H-M 'P -1'
_atom_sites_solution_hydrogens geom
_atom_sites_solution_primary direct
_atom_sites_solution_secondary difmap
_audit_creation_method SHELXL-97
_cell_angle_alpha 62.032(2)
_cell_angle_beta 64.1690(10)
_cell_angle_gamma 83.174(2)
_cell_formula_units_Z 1
_cell_length_a 13.1431(8)
_cell_length_b 13.4151(10)
_cell_length_c 13.7079(9)
_cell_measurement_temperature 296(2)
_cell_volume 1910.2(2)
_computing_cell_refinement 'SAINT-PLUS, Ver. 6.0, 1997'
_computing_data_collection 'SMART, 1998.'
_computing_data_reduction 'SAINT-PLUS, Ver. 6.0, 1997'
_computing_molecular_graphics 'XP, Ver. 6.10, Bruker AXS Inc., 2000'
_computing_publication_material 'SHELXTL-Bruker AXS Inc., 1998'
_computing_structure_refinement 'SHELXL-97 (Sheldrick, 1997)'
_computing_structure_solution 'SHELXS-97 (Sheldrick, 1990)'
_diffrn_ambient_temperature 296(2)
_diffrn_measured_fraction_theta_full 0.982
_diffrn_measured_fraction_theta_max 0.982
_diffrn_measurement_device_type 'CCD area detector'
_diffrn_measurement_method 'phi and omega scans'
_diffrn_radiation_monochromator graphite
_diffrn_radiation_source 'fine-focus sealed tube'
_diffrn_radiation_type MoK\a
_diffrn_radiation_wavelength 0.71073
_diffrn_reflns_av_R_equivalents 0.0312
_diffrn_reflns_av_sigmaI/netI 0.0427
_diffrn_reflns_limit_h_max 16
_diffrn_reflns_limit_h_min -13
_diffrn_reflns_limit_k_max 16
_diffrn_reflns_limit_k_min -16
_diffrn_reflns_limit_l_max 16
_diffrn_reflns_limit_l_min -16
_diffrn_reflns_number 14062
_diffrn_reflns_theta_full 26.00
_diffrn_reflns_theta_max 26.00
_diffrn_reflns_theta_min 3.01
_exptl_absorpt_coefficient_mu 1.867
_exptl_absorpt_correction_T_max 0.7671
_exptl_absorpt_correction_T_min 0.6952
_exptl_absorpt_correction_type multi-scan
_exptl_absorpt_process_details 'SADABS (Bruker, 2002)'
_exptl_crystal_colour red
_exptl_crystal_density_diffrn 1.616
_exptl_crystal_density_method 'not measured'
_exptl_crystal_description block
_exptl_crystal_F_000 948
_exptl_crystal_size_max 0.21
_exptl_crystal_size_mid 0.17
_exptl_crystal_size_min 0.15
_refine_diff_density_max 0.919
_refine_diff_density_min -0.543
_refine_diff_density_rms 0.075
_refine_ls_extinction_method none
_refine_ls_goodness_of_fit_ref 1.074
_refine_ls_hydrogen_treatment constr
_refine_ls_matrix_type full
_refine_ls_number_parameters 514
_refine_ls_number_reflns 7379
_refine_ls_number_restraints 18
_refine_ls_restrained_S_all 1.087
_refine_ls_R_factor_all 0.0442
_refine_ls_R_factor_gt 0.0354
_refine_ls_shift/su_max 0.001
_refine_ls_shift/su_mean 0.000
_refine_ls_structure_factor_coef Fsqd
_refine_ls_weighting_details
;
calc w=1/[\s^2^(Fo^2^)+(0.0588P)^2^+0.0000P] where P=(Fo^2^+2Fc^2^)/3
;
_refine_ls_weighting_scheme calc
_refine_ls_wR_factor_gt 0.0912
_refine_ls_wR_factor_ref 0.1009
_reflns_number_gt 6124
_reflns_number_total 7379
_reflns_threshold_expression >2sigma(I)
_cod_data_source_file c3dt50165e.txt
_cod_data_source_block complex1
_cod_depositor_comments
;
The following automatic conversions were performed:

'_symmetry_cell_setting' value 'Triclinic' changed to 'triclinic'
according to /home/saulius/struct/CIF-dictionaries/cif_core.dic
dictionary named 'cif_core.dic' version 2.4.2 from 2011-04-26.

Automatic conversion script
Id: cif_fix_values 1891 2012-01-12 08:04:46Z andrius 
;
_cod_original_sg_symbol_H-M P-1
_cod_database_code 7022852

loop_
_symmetry_equiv_pos_as_xyz
'x, y, z'
'-x, -y, -z'

loop_
_atom_site_label
_atom_site_type_symbol
_atom_site_fract_x
_atom_site_fract_y
_atom_site_fract_z
_atom_site_U_iso_or_equiv
_atom_site_adp_type
_atom_site_occupancy
_atom_site_symmetry_multiplicity
_atom_site_calc_flag
_atom_site_refinement_flags
Cu1 Cu 0.50980(3) 0.91287(3) 0.67359(3) 0.03822(10) Uani 1 1 d .
Cu2 Cu 0.65311(3) 0.94478(3) 0.44496(3) 0.03845(10) Uani 1 1 d .
Cu3 Cu 0.43310(3) 0.84080(3) 0.56307(3) 0.04074(11) Uani 1 1 d .
S1 S 0.59427(5) 0.75978(5) 0.54070(6) 0.03797(16) Uani 1 1 d .
S2 S 0.61556(5) 1.07634(6) 0.59610(6) 0.03732(16) Uani 1 1 d .
S3 S 0.67683(5) 1.06167(5) 0.24849(5) 0.03411(15) Uani 1 1 d .
N1 N 0.56685(17) 0.75924(18) 0.74627(19) 0.0379(5) Uani 1 1 d .
N2 N 0.64559(19) 0.60234(19) 0.7146(2) 0.0437(5) Uani 1 1 d .
N3 N 0.6183(2) 0.61007(19) 0.8956(2) 0.0457(5) Uani 1 1 d .
N4 N 0.5468(2) 0.7692(2) 0.9158(2) 0.0521(6) Uani 1 1 d .
H4A H 0.5317 0.8312 0.8799 0.062 Uiso 1 1 d G
N5 N 0.6986(2) 0.4620(2) 0.8576(2) 0.0581(7) Uani 1 1 d .
N6 N 0.78233(17) 1.00247(18) 0.45563(18) 0.0357(5) Uani 1 1 d .
N7 N 0.83650(19) 1.13883(19) 0.4934(2) 0.0412(5) Uani 1 1 d .
N8 N 0.97892(18) 1.0670(2) 0.3669(2) 0.0439(5) Uani 1 1 d .
N9 N 0.9178(2) 0.9346(2) 0.3337(2) 0.0460(6) Uani 1 1 d .
H9B H 0.8596 0.9116 0.3355 0.055 Uiso 1 1 d G
N10 N 1.0266(2) 1.2031(2) 0.4006(2) 0.0555(6) Uani 1 1 d .
N11 N 0.71465(17) 1.23274(18) 0.28000(18) 0.0369(5) Uani 1 1 d .
N12 N 0.87224(17) 1.19068(18) 0.13749(18) 0.0371(5) Uani 1 1 d .
N13 N 0.89565(18) 1.34034(18) 0.17785(19) 0.0403(5) Uani 1 1 d .
N14 N 0.7347(2) 1.3754(2) 0.3187(2) 0.0518(6) Uani 1 1 d .
H14A H 0.6699 1.3494 0.3653 0.062 Uiso 1 1 d G
N15 N 1.04757(19) 1.28882(19) 0.0511(2) 0.0459(6) Uani 1 1 d .
C1 C 0.6023(2) 0.7005(2) 0.6821(2) 0.0358(5) Uani 1 1 d .
C2 C 0.6523(2) 0.5603(2) 0.8219(3) 0.0474(7) Uani 1 1 d .
C3 C 0.5783(2) 0.7085(2) 0.8532(2) 0.0403(6) Uani 1 1 d .
C4 C 0.5529(2) 0.7483(3) 1.0239(3) 0.0512(7) Uani 1 1 d .
C5 C 0.5497(4) 0.8404(4) 1.0439(3) 0.0845(13) Uani 1 1 d .
H5A H 0.5430 0.9117 0.9875 0.101 Uiso 1 1 calc R
C6 C 0.5565(5) 0.8281(5) 1.1470(4) 0.1082(18) Uani 1 1 d .
H6A H 0.5574 0.8915 1.1576 0.130 Uiso 1 1 calc R
C7 C 0.5618(4) 0.7234(5) 1.2332(4) 0.0918(14) Uani 1 1 d .
H7A H 0.5644 0.7148 1.3034 0.110 Uiso 1 1 calc R
C8 C 0.5633(3) 0.6320(4) 1.2149(3) 0.0796(11) Uani 1 1 d .
H8A H 0.5676 0.5608 1.2732 0.096 Uiso 1 1 calc R
C9 C 0.5587(3) 0.6421(3) 1.1105(3) 0.0624(9) Uani 1 1 d .
H9A H 0.5595 0.5785 1.0996 0.075 Uiso 1 1 calc R
C10 C 0.7429(4) 0.4062(3) 0.7796(4) 0.0780(11) Uani 1 1 d .
H10A H 0.6845 0.3944 0.7607 0.117 Uiso 1 1 calc R
H10B H 0.7664 0.3344 0.8219 0.117 Uiso 1 1 calc R
H10C H 0.8067 0.4534 0.7050 0.117 Uiso 1 1 calc R
C11 C 0.7120(3) 0.4102(3) 0.9702(3) 0.0716(10) Uani 1 1 d .
H11A H 0.6541 0.4309 1.0284 0.107 Uiso 1 1 calc R
H11B H 0.7856 0.4362 0.9536 0.107 Uiso 1 1 calc R
H11C H 0.7053 0.3291 1.0032 0.107 Uiso 1 1 calc R
C12 C 0.7600(2) 1.0709(2) 0.5083(2) 0.0343(5) Uani 1 1 d .
C13 C 0.8952(2) 1.0044(2) 0.3865(2) 0.0375(6) Uani 1 1 d .
C14 C 0.9454(2) 1.1340(2) 0.4211(2) 0.0426(6) Uani 1 1 d .
C15 C 1.0229(2) 0.9258(2) 0.2466(2) 0.0437(6) Uani 1 1 d .
C16 C 1.1245(3) 0.9279(3) 0.2540(3) 0.0618(9) Uani 1 1 d .
H16A H 1.1260 0.9376 0.3163 0.074 Uiso 1 1 calc R
C17 C 1.2242(3) 0.9155(3) 0.1672(3) 0.0705(10) Uani 1 1 d .
H17A H 1.2924 0.9159 0.1722 0.085 Uiso 1 1 calc R
C18 C 1.2225(3) 0.9026(3) 0.0741(3) 0.0673(10) Uani 1 1 d .
H18A H 1.2899 0.8965 0.0151 0.081 Uiso 1 1 calc R
C19 C 1.1225(3) 0.8987(3) 0.0684(3) 0.0596(8) Uani 1 1 d .
H19A H 1.1213 0.8883 0.0065 0.071 Uiso 1 1 calc R
C20 C 1.0223(3) 0.9104(2) 0.1546(3) 0.0501(7) Uani 1 1 d .
H20A H 0.9541 0.9077 0.1502 0.060 Uiso 1 1 calc R
C21 C 1.0001(3) 1.2869(3) 0.4445(4) 0.0748(11) Uani 1 1 d .
H21A H 0.9194 1.2810 0.4910 0.112 Uiso 1 1 calc R
H21B H 1.0261 1.3615 0.3759 0.112 Uiso 1 1 calc R
H21C H 1.0373 1.2736 0.4955 0.112 Uiso 1 1 calc R
C22 C 1.1453(3) 1.2018(3) 0.3268(3) 0.0746(11) Uani 1 1 d .
H22A H 1.1549 1.1343 0.3173 0.112 Uiso 1 1 calc R
H22B H 1.1897 1.2029 0.3664 0.112 Uiso 1 1 calc R
H22C H 1.1700 1.2674 0.2477 0.112 Uiso 1 1 calc R
C23 C 0.7632(2) 1.1743(2) 0.2164(2) 0.0316(5) Uani 1 1 d .
C24 C 0.9357(2) 1.2726(2) 0.1236(2) 0.0382(6) Uani 1 1 d .
C25 C 0.7862(2) 1.3155(2) 0.2548(2) 0.0380(6) Uani 1 1 d .
C26 C 0.7826(3) 1.4516(2) 0.3349(3) 0.0545(8) Uani 1 1 d .
C27 C 0.8874(3) 1.5144(3) 0.2544(3) 0.0649(9) Uani 1 1 d .
H27A H 0.9325 1.5063 0.1847 0.078 Uiso 1 1 calc R
C28 C 0.9259(4) 1.5904(3) 0.2776(4) 0.0846(12) Uani 1 1 d U
H28A H 0.9971 1.6317 0.2240 0.102 Uiso 1 1 calc R
C29 C 0.8594(5) 1.6041(4) 0.3786(5) 0.0995(15) Uani 1 1 d U
H29A H 0.8848 1.6554 0.3930 0.119 Uiso 1 1 calc R
C30 C 0.7554(5) 1.5422(4) 0.4587(4) 0.1010(16) Uani 1 1 d U
H30A H 0.7107 1.5511 0.5280 0.121 Uiso 1 1 calc R
C31 C 0.7156(4) 1.4659(3) 0.4373(4) 0.0814(12) Uani 1 1 d .
H31A H 0.6444 1.4248 0.4917 0.098 Uiso 1 1 calc R
C32 C 1.1212(3) 1.3740(3) 0.0343(3) 0.0616(9) Uani 1 1 d .
H32A H 1.0926 1.3809 0.1081 0.092 Uiso 1 1 calc R
H32B H 1.1228 1.4457 -0.0321 0.092 Uiso 1 1 calc R
H32C H 1.1967 1.3516 0.0158 0.092 Uiso 1 1 calc R
C33 C 1.1034(2) 1.2146(3) -0.0033(3) 0.0610(9) Uani 1 1 d .
H33A H 1.0468 1.1650 0.0094 0.092 Uiso 1 1 calc R
H33B H 1.1510 1.1702 0.0347 0.092 Uiso 1 1 calc R
H33C H 1.1489 1.2597 -0.0895 0.092 Uiso 1 1 calc R

loop_
_atom_site_aniso_label
_atom_site_aniso_U_11
_atom_site_aniso_U_22
_atom_site_aniso_U_33
_atom_site_aniso_U_23
_atom_site_aniso_U_13
_atom_site_aniso_U_12
Cu1 0.03407(17) 0.0433(2) 0.04007(18) -0.02291(15) -0.01463(15) 0.00456(13)
Cu2 0.03586(18) 0.0443(2) 0.03534(18) -0.01876(14) -0.01344(15) -0.00341(13)
Cu3 0.03184(17) 0.0566(2) 0.04014(19) -0.02806(16) -0.01538(15) 0.00704(14)
S1 0.0360(3) 0.0398(4) 0.0421(3) -0.0231(3) -0.0165(3) 0.0065(3)
S2 0.0360(3) 0.0449(4) 0.0362(3) -0.0235(3) -0.0142(3) 0.0020(3)
S3 0.0307(3) 0.0411(3) 0.0325(3) -0.0203(3) -0.0112(3) 0.0006(2)
N1 0.0345(11) 0.0378(12) 0.0393(11) -0.0169(9) -0.0152(9) 0.0032(9)
N2 0.0469(13) 0.0378(12) 0.0521(13) -0.0213(10) -0.0265(11) 0.0074(10)
N3 0.0449(12) 0.0407(13) 0.0474(13) -0.0154(10) -0.0222(11) 0.0042(10)
N4 0.0642(16) 0.0538(16) 0.0452(13) -0.0254(12) -0.0290(13) 0.0147(13)
N5 0.0694(17) 0.0415(14) 0.0711(17) -0.0220(12) -0.0442(15) 0.0165(12)
N6 0.0305(10) 0.0441(12) 0.0353(11) -0.0195(9) -0.0150(9) 0.0011(9)
N7 0.0415(12) 0.0441(13) 0.0452(12) -0.0201(10) -0.0242(10) -0.0008(9)
N8 0.0350(11) 0.0512(14) 0.0411(12) -0.0171(10) -0.0162(10) -0.0014(10)
N9 0.0325(11) 0.0690(17) 0.0500(13) -0.0372(12) -0.0189(11) 0.0073(11)
N10 0.0468(13) 0.0499(15) 0.0665(15) -0.0148(12) -0.0321(13) -0.0086(11)
N11 0.0370(11) 0.0375(12) 0.0345(11) -0.0193(9) -0.0112(9) 0.0027(9)
N12 0.0337(11) 0.0397(12) 0.0329(10) -0.0174(9) -0.0087(9) -0.0014(9)
N13 0.0417(12) 0.0374(12) 0.0397(11) -0.0174(9) -0.0152(10) -0.0018(9)
N14 0.0548(14) 0.0474(15) 0.0534(15) -0.0323(12) -0.0134(12) 0.0024(11)
N15 0.0353(11) 0.0460(13) 0.0460(12) -0.0184(10) -0.0103(10) -0.0043(9)
C1 0.0283(11) 0.0331(13) 0.0437(14) -0.0170(11) -0.0139(11) 0.0003(9)
C2 0.0433(15) 0.0349(15) 0.0589(17) -0.0159(13) -0.0239(14) 0.0009(11)
C3 0.0346(13) 0.0419(15) 0.0379(13) -0.0157(11) -0.0122(11) -0.0015(11)
C4 0.0433(15) 0.067(2) 0.0422(15) -0.0267(14) -0.0156(13) 0.0042(13)
C5 0.128(4) 0.076(3) 0.063(2) -0.043(2) -0.042(2) 0.020(2)
C6 0.169(5) 0.102(4) 0.071(3) -0.056(3) -0.047(3) 0.013(3)
C7 0.103(3) 0.130(4) 0.057(2) -0.053(3) -0.036(2) 0.014(3)
C8 0.078(3) 0.098(3) 0.052(2) -0.025(2) -0.0322(19) 0.013(2)
C9 0.066(2) 0.072(2) 0.0437(16) -0.0212(15) -0.0247(16) 0.0069(16)
C10 0.093(3) 0.054(2) 0.104(3) -0.042(2) -0.056(2) 0.0346(19)
C11 0.075(2) 0.055(2) 0.084(2) -0.0173(18) -0.052(2) 0.0101(17)
C12 0.0343(12) 0.0395(14) 0.0322(12) -0.0147(10) -0.0190(11) 0.0027(10)
C13 0.0321(12) 0.0481(15) 0.0309(12) -0.0154(11) -0.0156(11) 0.0030(11)
C14 0.0410(14) 0.0410(15) 0.0448(14) -0.0091(11) -0.0281(13) -0.0017(11)
C15 0.0393(14) 0.0499(16) 0.0380(14) -0.0219(12) -0.0129(12) 0.0085(11)
C16 0.0433(16) 0.098(3) 0.0548(18) -0.0454(18) -0.0213(15) 0.0173(16)
C17 0.0410(17) 0.105(3) 0.069(2) -0.049(2) -0.0190(17) 0.0159(17)
C18 0.0525(19) 0.083(2) 0.061(2) -0.0455(18) -0.0080(17) 0.0095(17)
C19 0.067(2) 0.066(2) 0.0524(18) -0.0397(16) -0.0171(17) 0.0064(16)
C20 0.0525(17) 0.0555(18) 0.0500(16) -0.0311(14) -0.0217(15) 0.0063(13)
C21 0.085(3) 0.049(2) 0.107(3) -0.0243(19) -0.065(2) -0.0059(17)
C22 0.0437(17) 0.083(3) 0.072(2) -0.0077(18) -0.0296(17) -0.0172(16)
C23 0.0310(12) 0.0354(13) 0.0267(11) -0.0128(9) -0.0122(10) 0.0005(9)
C24 0.0390(13) 0.0343(14) 0.0328(12) -0.0104(10) -0.0128(11) -0.0026(10)
C25 0.0469(15) 0.0330(13) 0.0355(12) -0.0158(10) -0.0191(12) 0.0044(11)
C26 0.089(2) 0.0363(16) 0.0553(17) -0.0264(13) -0.0416(18) 0.0160(15)
C27 0.092(3) 0.0479(19) 0.078(2) -0.0348(17) -0.049(2) 0.0070(17)
C28 0.120(3) 0.060(2) 0.111(3) -0.043(2) -0.076(3) 0.006(2)
C29 0.165(5) 0.076(3) 0.124(4) -0.066(3) -0.100(4) 0.029(3)
C30 0.167(5) 0.078(3) 0.096(3) -0.068(3) -0.064(3) 0.036(3)
C31 0.119(3) 0.065(2) 0.075(2) -0.049(2) -0.040(2) 0.022(2)
C32 0.0483(17) 0.063(2) 0.0599(18) -0.0194(16) -0.0171(15) -0.0151(15)
C33 0.0382(15) 0.059(2) 0.0649(19) -0.0281(16) -0.0046(15) 0.0000(13)

loop_
_atom_type_symbol
_atom_type_description
_atom_type_scat_dispersion_real
_atom_type_scat_dispersion_imag
_atom_type_scat_source
C C 0.0033 0.0016 'International Tables Vol C Tables 4.2.6.8 and 6.1.1.4'
H H 0.0000 0.0000 'International Tables Vol C Tables 4.2.6.8 and 6.1.1.4'
N N 0.0061 0.0033 'International Tables Vol C Tables 4.2.6.8 and 6.1.1.4'
Cu Cu 0.3201 1.2651 'International Tables Vol C Tables 4.2.6.8 and 6.1.1.4'
S S 0.1246 0.1234 'International Tables Vol C Tables 4.2.6.8 and 6.1.1.4'

loop_
_geom_angle_atom_site_label_1
_geom_angle_atom_site_label_2
_geom_angle_atom_site_label_3
_geom_angle
_geom_angle_site_symmetry_1
_geom_angle_site_symmetry_3
N1 Cu1 S2 120.93(6) . .
N1 Cu1 S3 121.82(6) . 2_676
S2 Cu1 S3 108.97(3) . 2_676
N1 Cu1 Cu3 90.33(6) . .
S2 Cu1 Cu3 129.55(2) . .
S3 Cu1 Cu3 78.71(2) 2_676 .
N1 Cu1 Cu2 89.92(6) . .
S2 Cu1 Cu2 78.324(19) . .
S3 Cu1 Cu2 129.81(2) 2_676 .
Cu3 Cu1 Cu2 61.921(12) . .
N6 Cu2 S1 121.64(6) . .
N6 Cu2 S3 104.29(6) . .
S1 Cu2 S3 122.11(3) . .
N6 Cu2 Cu1 90.25(6) . .
S1 Cu2 Cu1 78.740(19) . .
S3 Cu2 Cu1 137.70(2) . .
N6 Cu2 Cu3 148.21(6) . .
S1 Cu2 Cu3 51.460(19) . .
S3 Cu2 Cu3 103.44(2) . .
Cu1 Cu2 Cu3 58.516(11) . .
N6 Cu2 Cu3 82.62(6) . 2_676
S1 Cu2 Cu3 140.36(2) . 2_676
S3 Cu2 Cu3 73.111(19) . 2_676
Cu1 Cu2 Cu3 69.649(12) . 2_676
Cu3 Cu2 Cu3 90.845(14) . 2_676
N11 Cu3 S1 121.85(6) 2_676 .
N11 Cu3 S2 106.87(7) 2_676 2_676
S1 Cu3 S2 119.65(3) . 2_676
N11 Cu3 Cu1 90.58(6) 2_676 .
S1 Cu3 Cu1 79.52(2) . .
S2 Cu3 Cu1 136.12(2) 2_676 .
N11 Cu3 Cu2 149.58(6) 2_676 .
S1 Cu3 Cu2 51.71(2) . .
S2 Cu3 Cu2 99.66(2) 2_676 .
Cu1 Cu3 Cu2 59.562(12) . .
N11 Cu3 Cu2 84.47(6) 2_676 2_676
S1 Cu3 Cu2 138.97(2) . 2_676
S2 Cu3 Cu2 73.456(19) 2_676 2_676
Cu1 Cu3 Cu2 68.478(12) . 2_676
Cu2 Cu3 Cu2 89.155(14) . 2_676
C1 S1 Cu3 107.49(8) . .
C1 S1 Cu2 106.80(9) . .
Cu3 S1 Cu2 76.83(2) . .
C12 S2 Cu1 111.00(9) . .
C12 S2 Cu3 96.24(8) . 2_676
Cu1 S2 Cu3 90.67(3) . 2_676
C23 S3 Cu1 111.23(8) . 2_676
C23 S3 Cu2 97.88(8) . .
Cu1 S3 Cu2 88.09(2) 2_676 .
C1 N1 C3 114.3(2) . .
C1 N1 Cu1 118.42(17) . .
C3 N1 Cu1 127.27(18) . .
C1 N2 C2 115.0(2) . .
C3 N3 C2 114.6(2) . .
C3 N4 C4 130.7(3) . .
C3 N4 H4A 114(3) . .
C4 N4 H4A 115(3) . .
C2 N5 C11 122.0(3) . .
C2 N5 C10 120.5(3) . .
C11 N5 C10 117.4(3) . .
C12 N6 C13 113.9(2) . .
C12 N6 Cu2 118.66(16) . .
C13 N6 Cu2 124.99(17) . .
C12 N7 C14 114.8(2) . .
C13 N8 C14 114.4(2) . .
C13 N9 C15 128.4(3) . .
C13 N9 H9B 113(2) . .
C15 N9 H9B 115(2) . .
C14 N10 C22 121.1(3) . .
C14 N10 C21 122.3(3) . .
C22 N10 C21 116.5(3) . .
C23 N11 C25 114.3(2) . .
C23 N11 Cu3 117.75(16) . 2_676
C25 N11 Cu3 124.58(17) . 2_676
C23 N12 C24 115.1(2) . .
C25 N13 C24 114.0(2) . .
C25 N14 C26 130.1(3) . .
C25 N14 H14A 111(3) . .
C26 N14 H14A 117(3) . .
C24 N15 C32 120.9(3) . .
C24 N15 C33 122.1(2) . .
C32 N15 C33 116.6(2) . .
N2 C1 N1 125.5(2) . .
N2 C1 S1 116.5(2) . .
N1 C1 S1 118.05(18) . .
N2 C2 N5 117.3(3) . .
N2 C2 N3 125.3(2) . .
N5 C2 N3 117.4(3) . .
N3 C3 N4 120.1(3) . .
N3 C3 N1 125.4(3) . .
N4 C3 N1 114.5(2) . .
C5 C4 C9 119.1(3) . .
C5 C4 N4 116.8(3) . .
C9 C4 N4 124.1(3) . .
C4 C5 C6 120.7(4) . .
C4 C5 H5A 119.6 . .
C6 C5 H5A 119.6 . .
C7 C6 C5 120.5(4) . .
C7 C6 H6A 119.8 . .
C5 C6 H6A 119.8 . .
C8 C7 C6 119.1(4) . .
C8 C7 H7A 120.5 . .
C6 C7 H7A 120.5 . .
C7 C8 C9 121.8(4) . .
C7 C8 H8A 119.1 . .
C9 C8 H8A 119.1 . .
C4 C9 C8 118.8(4) . .
C4 C9 H9A 120.6 . .
C8 C9 H9A 120.6 . .
N5 C10 H10A 109.5 . .
N5 C10 H10B 109.5 . .
H10A C10 H10B 109.5 . .
N5 C10 H10C 109.5 . .
H10A C10 H10C 109.5 . .
H10B C10 H10C 109.5 . .
N5 C11 H11A 109.5 . .
N5 C11 H11B 109.5 . .
H11A C11 H11B 109.5 . .
N5 C11 H11C 109.5 . .
H11A C11 H11C 109.5 . .
H11B C11 H11C 109.5 . .
N7 C12 N6 125.5(2) . .
N7 C12 S2 117.63(19) . .
N6 C12 S2 116.77(18) . .
N8 C13 N6 125.9(2) . .
N8 C13 N9 120.1(2) . .
N6 C13 N9 114.0(2) . .
N10 C14 N8 117.2(3) . .
N10 C14 N7 117.4(3) . .
N8 C14 N7 125.4(3) . .
C20 C15 C16 119.5(3) . .
C20 C15 N9 118.1(3) . .
C16 C15 N9 122.3(3) . .
C15 C16 C17 119.2(3) . .
C15 C16 H16A 120.4 . .
C17 C16 H16A 120.4 . .
C18 C17 C16 120.6(3) . .
C18 C17 H17A 119.7 . .
C16 C17 H17A 119.7 . .
C19 C18 C17 120.0(3) . .
C19 C18 H18A 120.0 . .
C17 C18 H18A 120.0 . .
C18 C19 C20 120.2(3) . .
C18 C19 H19A 119.9 . .
C20 C19 H19A 119.9 . .
C15 C20 C19 120.5(3) . .
C15 C20 H20A 119.8 . .
C19 C20 H20A 119.8 . .
N10 C21 H21A 109.5 . .
N10 C21 H21B 109.5 . .
H21A C21 H21B 109.5 . .
N10 C21 H21C 109.5 . .
H21A C21 H21C 109.5 . .
H21B C21 H21C 109.5 . .
N10 C22 H22A 109.5 . .
N10 C22 H22B 109.5 . .
H22A C22 H22B 109.5 . .
N10 C22 H22C 109.5 . .
H22A C22 H22C 109.5 . .
H22B C22 H22C 109.5 . .
N12 C23 N11 125.0(2) . .
N12 C23 S3 117.94(18) . .
N11 C23 S3 116.92(17) . .
N15 C24 N12 118.1(2) . .
N15 C24 N13 116.7(2) . .
N12 C24 N13 125.2(2) . .
N13 C25 N11 126.2(2) . .
N13 C25 N14 120.4(2) . .
N11 C25 N14 113.3(2) . .
C27 C26 C31 119.2(3) . .
C27 C26 N14 124.7(3) . .
C31 C26 N14 116.0(3) . .
C26 C27 C28 120.1(4) . .
C26 C27 H27A 120.0 . .
C28 C27 H27A 120.0 . .
C29 C28 C27 120.3(5) . .
C29 C28 H28A 119.9 . .
C27 C28 H28A 119.9 . .
C28 C29 C30 120.0(4) . .
C28 C29 H29A 120.0 . .
C30 C29 H29A 120.0 . .
C29 C30 C31 120.6(4) . .
C29 C30 H30A 119.7 . .
C31 C30 H30A 119.7 . .
C26 C31 C30 119.8(4) . .
C26 C31 H31A 120.1 . .
C30 C31 H31A 120.1 . .
N15 C32 H32A 109.5 . .
N15 C32 H32B 109.5 . .
H32A C32 H32B 109.5 . .
N15 C32 H32C 109.5 . .
H32A C32 H32C 109.5 . .
H32B C32 H32C 109.5 . .
N15 C33 H33A 109.5 . .
N15 C33 H33B 109.5 . .
H33A C33 H33B 109.5 . .
N15 C33 H33C 109.5 . .
H33A C33 H33C 109.5 . .
H33B C33 H33C 109.5 . .

loop_
_geom_bond_atom_site_label_1
_geom_bond_atom_site_label_2
_geom_bond_distance
_geom_bond_site_symmetry_2
Cu1 N1 2.040(2) .
Cu1 S2 2.2632(7) .
Cu1 S3 2.2658(7) 2_676
Cu1 Cu3 2.6802(5) .
Cu1 Cu2 2.7097(4) .
Cu2 N6 2.035(2) .
Cu2 S1 2.2353(8) .
Cu2 S3 2.2874(7) .
Cu2 Cu3 2.7730(5) .
Cu2 Cu3 2.9338(5) 2_676
Cu3 N11 2.048(2) 2_676
Cu3 S1 2.2275(7) .
Cu3 S2 2.2753(7) 2_676
Cu3 Cu2 2.9338(5) 2_676
S1 C1 1.764(3) .
S2 C12 1.766(2) .
S2 Cu3 2.2753(7) 2_676
S3 C23 1.764(3) .
S3 Cu1 2.2658(7) 2_676
N1 C1 1.349(3) .
N1 C3 1.366(3) .
N2 C1 1.322(3) .
N2 C2 1.346(4) .
N3 C3 1.319(3) .
N3 C2 1.355(4) .
N4 C3 1.355(4) .
N4 C4 1.411(4) .
N4 H4A 0.80(3) .
N5 C2 1.346(4) .
N5 C11 1.449(4) .
N5 C10 1.465(4) .
N6 C12 1.350(3) .
N6 C13 1.364(3) .
N7 C12 1.321(3) .
N7 C14 1.356(4) .
N8 C13 1.319(3) .
N8 C14 1.343(4) .
N9 C13 1.367(3) .
N9 C15 1.416(3) .
N9 H9B 0.84(3) .
N10 C14 1.343(4) .
N10 C22 1.447(4) .
N10 C21 1.451(5) .
N11 C23 1.349(3) .
N11 C25 1.357(3) .
N11 Cu3 2.048(2) 2_676
N12 C23 1.332(3) .
N12 C24 1.351(3) .
N13 C25 1.324(3) .
N13 C24 1.354(3) .
N14 C25 1.373(3) .
N14 C26 1.407(4) .
N14 H14A 0.80(3) .
N15 C24 1.340(3) .
N15 C32 1.455(4) .
N15 C33 1.460(4) .
C4 C5 1.378(5) .
C4 C9 1.383(4) .
C5 C6 1.385(6) .
C5 H5A 0.9300 .
C6 C7 1.366(6) .
C6 H6A 0.9300 .
C7 C8 1.359(6) .
C7 H7A 0.9300 .
C8 C9 1.401(5) .
C8 H8A 0.9300 .
C9 H9A 0.9300 .
C10 H10A 0.9600 .
C10 H10B 0.9600 .
C10 H10C 0.9600 .
C11 H11A 0.9600 .
C11 H11B 0.9600 .
C11 H11C 0.9600 .
C15 C20 1.374(4) .
C15 C16 1.387(4) .
C16 C17 1.391(4) .
C16 H16A 0.9300 .
C17 C18 1.375(5) .
C17 H17A 0.9300 .
C18 C19 1.359(5) .
C18 H18A 0.9300 .
C19 C20 1.388(4) .
C19 H19A 0.9300 .
C20 H20A 0.9300 .
C21 H21A 0.9600 .
C21 H21B 0.9600 .
C21 H21C 0.9600 .
C22 H22A 0.9600 .
C22 H22B 0.9600 .
C22 H22C 0.9600 .
C26 C27 1.380(5) .
C26 C31 1.385(5) .
C27 C28 1.402(5) .
C27 H27A 0.9300 .
C28 C29 1.363(6) .
C28 H28A 0.9300 .
C29 C30 1.368(7) .
C29 H29A 0.9300 .
C30 C31 1.396(6) .
C30 H30A 0.9300 .
C31 H31A 0.9300 .
C32 H32A 0.9600 .
C32 H32B 0.9600 .
C32 H32C 0.9600 .
C33 H33A 0.9600 .
C33 H33B 0.9600 .
C33 H33C 0.9600 .
